data_4116875
loop_
_publ_author_name
'Leo A. Paquette'
'David G. Bolin'
'Marshall Stepanian'
'Bruce M. Branan'
'Uppuluri V. Mallavadhani'
'Jinsung Tae'
'Shawn W. E. Eisenberg'
'Robin D. Rogers'

_publ_section_title
;
 Intramolecular Oxymercuration of Stereoisomeric Cyclohexyl-Belted
 Poly(spirotetrahydrofuranyl) Platforms
;
_journal_name_full 'Journal of the American Chemical Society'
_journal_page_first 11603
_journal_page_last 11615
_journal_paper_doi 10.1021/ja981756p
_journal_volume 120
_journal_year 1998
_chemical_formula_structural 'LAP207 (II-DGB-194)'
_chemical_formula_sum 'C21 H31 Cl Hg O5'
_chemical_formula_weight 599.50
_chemical_name_systematic
; 
 ? 
;
_space_group_IT_number 14
_symmetry_cell_setting monoclinic
_symmetry_space_group_name_Hall '-P 2yn'
_symmetry_space_group_name_H-M 'P 1 21/n 1'
_atom_sites_solution_hydrogens geom
_atom_sites_solution_primary direct
_atom_sites_solution_secondary difmap
_audit_creation_method SHELXL
_cell_angle_alpha 90.00
_cell_angle_beta 103.375(1)
_cell_angle_gamma 90.00
_cell_formula_units_Z 4
_cell_length_a 9.1663(2)
_cell_length_b 16.0242(4)
_cell_length_c 14.9673(4)
_cell_measurement_reflns_used 6371
_cell_measurement_temperature 293(2)
_cell_volume 2138.81(9)
_computing_cell_refinement 'Siemens SAINT'
_computing_data_collection 'Siemens SAINT'
_computing_data_reduction 'Siemens SHELXTL'
_computing_molecular_graphics 'Siemens SHELXTL'
_computing_publication_material 'Siemens SHELXTL'
_computing_structure_refinement 'SHELXL-93 (Sheldrick, 1993)'
_computing_structure_solution 'SHELXS-86 (Sheldrick, 1990)'
_diffrn_ambient_temperature 293(2)
_diffrn_measurement_device 'Siemens SMART CCD'
_diffrn_measurement_method 'area detector'
_diffrn_radiation_monochromator graphite
_diffrn_radiation_source 'fine-focus sealed tube'
_diffrn_radiation_type MoK\a
_diffrn_radiation_wavelength 0.71073
_diffrn_reflns_av_R_equivalents 0.0411
_diffrn_reflns_av_sigmaI/netI 0.0557
_diffrn_reflns_limit_h_max 11
_diffrn_reflns_limit_h_min -11
_diffrn_reflns_limit_k_max 19
_diffrn_reflns_limit_k_min -21
_diffrn_reflns_limit_l_max 12
_diffrn_reflns_limit_l_min -19
_diffrn_reflns_number 13280
_diffrn_reflns_theta_max 27.81
_diffrn_reflns_theta_min 1.89
_exptl_absorpt_coefficient_mu 7.350
_exptl_absorpt_correction_T_max 0.99
_exptl_absorpt_correction_T_min 0.65
_exptl_absorpt_correction_type SADABS
_exptl_crystal_colour colorless
_exptl_crystal_density_diffrn 1.862
_exptl_crystal_description fragment
_exptl_crystal_F_000 1176
_exptl_crystal_size_max 0.20
_exptl_crystal_size_mid 0.20
_exptl_crystal_size_min 0.30
_refine_diff_density_max 0.849
_refine_diff_density_min -0.724
_refine_diff_density_rms 0.106
_refine_ls_extinction_coef 0.00101(11)
_refine_ls_extinction_expression Fc^*^=kFc[1+0.001xFc^2^\l^3^/sin(2\q)]^-1/4^
_refine_ls_extinction_method SHELXL
_refine_ls_goodness_of_fit_all 1.053
_refine_ls_goodness_of_fit_obs 1.124
_refine_ls_matrix_type full
_refine_ls_number_parameters 254
_refine_ls_number_reflns 4968
_refine_ls_number_restraints 0
_refine_ls_restrained_S_all 1.053
_refine_ls_restrained_S_obs 1.124
_refine_ls_R_factor_all 0.0768
_refine_ls_R_factor_obs 0.0446
_refine_ls_shift/esd_max -0.004
_refine_ls_shift/esd_mean 0.000
_refine_ls_structure_factor_coef Fsqd
_refine_ls_weighting_scheme '0.0162, 3.7945'
_refine_ls_wR_factor_all 0.0789
_refine_ls_wR_factor_obs 0.0701
_reflns_number_observed 3513
_reflns_number_total 4969
_reflns_observed_criterion >2sigma(I)
_cod_data_source_file ja981756p_04.cif
_cod_data_source_block 34
_cod_database_code 4116875

loop_
_symmetry_equiv_pos_as_xyz
'x, y, z'
'-x+1/2, y+1/2, -z+1/2'
'-x, -y, -z'
'x-1/2, -y-1/2, z-1/2'

loop_
_atom_site_aniso_label
_atom_site_aniso_U_11
_atom_site_aniso_U_22
_atom_site_aniso_U_33
_atom_site_aniso_U_23
_atom_site_aniso_U_13
_atom_site_aniso_U_12
Hg 0.0549(2) 0.0587(2) 0.04012(14) -0.00197(13) 0.01927(10) 0.00433(14)
Cl 0.122(2) 0.119(2) 0.0782(14) -0.0174(13) 0.0526(13) 0.0381(15)
O1 0.073(3) 0.034(2) 0.059(3) -0.006(2) 0.016(2) -0.002(2)
O2 0.028(2) 0.048(2) 0.063(3) -0.004(2) 0.007(2) 0.001(2)
O3 0.057(3) 0.041(2) 0.045(2) 0.012(2) 0.004(2) 0.008(2)
O4 0.048(2) 0.028(2) 0.045(2) -0.005(2) 0.001(2) 0.003(2)
O5 0.050(2) 0.053(3) 0.055(3) -0.003(2) -0.009(2) 0.002(2)
C1 0.042(3) 0.032(3) 0.031(3) 0.002(2) 0.005(2) 0.001(2)
C2 0.041(3) 0.031(3) 0.042(3) -0.002(2) 0.007(2) -0.006(2)
C3 0.040(3) 0.033(3) 0.039(3) -0.005(2) -0.003(2) -0.003(2)
C4 0.040(3) 0.032(3) 0.034(3) 0.003(2) 0.008(2) 0.004(2)
C5 0.027(3) 0.033(3) 0.046(3) 0.009(2) 0.008(2) 0.000(2)
C6 0.029(3) 0.033(3) 0.042(3) 0.000(2) 0.001(2) 0.003(2)
C7 0.070(5) 0.049(4) 0.058(4) -0.005(3) -0.019(4) -0.010(3)
C8 0.069(6) 0.098(7) 0.136(8) -0.016(6) -0.049(6) -0.002(5)
C9 0.033(4) 0.069(5) 0.135(7) -0.013(5) -0.004(4) 0.001(3)
C10 0.083(5) 0.056(4) 0.043(3) 0.007(3) 0.026(3) 0.013(3)
C11 0.163(9) 0.067(5) 0.046(4) 0.011(4) 0.044(5) 0.006(5)
C12 0.101(6) 0.077(5) 0.050(4) 0.028(4) 0.013(4) 0.009(4)
C13 0.041(4) 0.060(4) 0.089(5) 0.033(4) 0.010(3) -0.006(3)
C14 0.126(8) 0.041(5) 0.118(7) 0.006(5) 0.013(6) -0.033(5)
C15 0.061(5) 0.028(3) 0.114(7) -0.015(4) -0.022(4) -0.001(3)
C16 0.043(4) 0.043(3) 0.070(4) 0.009(3) 0.022(3) 0.008(3)
C17 0.058(5) 0.071(5) 0.111(7) 0.010(5) 0.003(4) 0.034(4)
C18 0.087(6) 0.082(6) 0.109(7) -0.013(5) -0.045(5) 0.027(5)
C19 0.050(4) 0.045(4) 0.070(4) 0.008(3) 0.015(3) -0.021(3)
C20 0.075(6) 0.073(6) 0.142(9) 0.040(5) 0.009(6) -0.029(4)
C21 0.107(7) 0.033(4) 0.125(8) -0.001(4) 0.027(6) 0.000(4)

loop_
_atom_site_label
_atom_site_type_symbol
_atom_site_fract_x
_atom_site_fract_y
_atom_site_fract_z
_atom_site_U_iso_or_equiv
_atom_site_thermal_displace_type
_atom_site_occupancy
_atom_site_calc_flag
_atom_site_refinement_flags
Hg Hg -0.89283(3) -0.10881(2) -0.42108(2) 0.04989(10) Uani 1 d .
Cl Cl -0.7863(3) -0.1962(2) -0.51238(14) 0.1018(8) Uani 1 d .
O1 O -0.9480(5) 0.0619(2) -0.2064(3) 0.0554(11) Uani 1 d .
O2 O -0.7260(4) -0.1202(2) -0.2393(3) 0.0467(10) Uani 1 d .
O3 O -0.8669(4) -0.1996(2) -0.1218(3) 0.0488(10) Uani 1 d .
O4 O -0.9784(4) -0.2099(2) -0.3050(2) 0.0421(9) Uani 1 d .
O5 O -1.2079(4) -0.1195(2) -0.4036(3) 0.0560(11) Uani 1 d .
C1 C -0.9955(6) -0.0312(3) -0.3402(3) 0.0356(12) Uani 1 d .
H1A H -1.0393(6) 0.0166(3) -0.3777(3) 0.043 Uiso 1 calc R
C2 C -0.8784(6) 0.0017(3) -0.2568(4) 0.0383(13) Uani 1 d .
C3 C -0.8148(6) -0.0708(3) -0.1902(4) 0.0393(13) Uani 1 d .
C4 C -0.9406(6) -0.1269(3) -0.1668(3) 0.0352(12) Uani 1 d .
C5 C -1.0580(5) -0.1566(3) -0.2535(4) 0.0355(12) Uani 1 d .
C6 C -1.1236(6) -0.0824(3) -0.3173(4) 0.0362(12) Uani 1 d .
C7 C -0.6998(7) -0.0410(4) -0.1024(4) 0.064(2) Uani 1 d .
H7A H -0.6993(7) 0.0194(4) -0.0985(4) 0.077 Uiso 1 calc R
H7B H -0.7254(7) -0.0635(4) -0.0478(4) 0.077 Uiso 1 calc R
C8 C -0.5497(9) -0.0724(6) -0.1105(7) 0.113(4) Uani 1 d .
H8A H -0.4915(9) -0.0280(6) -0.1293(7) 0.135 Uiso 1 calc R
H8B H -0.4940(9) -0.0949(6) -0.0524(7) 0.135 Uiso 1 calc R
C9 C -0.5826(7) -0.1379(5) -0.1804(6) 0.083(3) Uani 1 d .
H9A H -0.5062(7) -0.1388(5) -0.2157(6) 0.099 Uiso 1 calc R
H9B H -0.5842(7) -0.1920(5) -0.1516(6) 0.099 Uiso 1 calc R
C10 C -1.0151(8) -0.0847(4) -0.0947(4) 0.059(2) Uani 1 d .
H10A H -0.9794(8) -0.0278(4) -0.0829(4) 0.071 Uiso 1 calc R
H10B H -1.1233(8) -0.0836(4) -0.1166(4) 0.071 Uiso 1 calc R
C11 C -0.9698(11) -0.1375(5) -0.0073(5) 0.089(3) Uani 1 d .
H11A H -0.8928(11) -0.1097(5) 0.0383(5) 0.107 Uiso 1 calc R
H11B H -1.0556(11) -0.1481(5) 0.0187(5) 0.107 Uiso 1 calc R
C12 C -0.9119(9) -0.2167(5) -0.0382(5) 0.076(2) Uani 1 d .
H12A H -0.8271(9) -0.2368(5) 0.0083(5) 0.092 Uiso 1 calc R
H12B H -0.9895(9) -0.2591(5) -0.0485(5) 0.092 Uiso 1 calc R
C13 C -1.1811(7) -0.2153(4) -0.2337(5) 0.064(2) Uani 1 d .
H13A H -1.1844(7) -0.2126(4) -0.1695(5) 0.077 Uiso 1 calc R
H13B H -1.2787(7) -0.2001(4) -0.2710(5) 0.077 Uiso 1 calc R
C14 C -1.1358(11) -0.3024(4) -0.2587(7) 0.097(3) Uani 1 d .
H14A H -1.0743(11) -0.3301(4) -0.2055(7) 0.117 Uiso 1 calc R
H14B H -1.2235(11) -0.3364(4) -0.2830(7) 0.117 Uiso 1 calc R
C15 C -1.0514(8) -0.2875(4) -0.3281(6) 0.075(2) Uani 1 d .
H15A H -0.9787(8) -0.3316(4) -0.3275(6) 0.090 Uiso 1 calc R
H15B H -1.1179(8) -0.2850(4) -0.3887(6) 0.090 Uiso 1 calc R
C16 C -1.2367(6) -0.0288(4) -0.2839(4) 0.051(2) Uani 1 d .
H16A H -1.1894(6) 0.0204(4) -0.2521(4) 0.061 Uiso 1 calc R
H16B H -1.2846(6) -0.0600(4) -0.2430(4) 0.061 Uiso 1 calc R
C17 C -1.3491(8) -0.0052(5) -0.3719(6) 0.083(2) Uani 1 d .
H17A H -1.4494(8) -0.0011(5) -0.3615(6) 0.100 Uiso 1 calc R
H17B H -1.3227(8) 0.0478(5) -0.3953(6) 0.100 Uiso 1 calc R
C18 C -1.3401(9) -0.0730(5) -0.4363(6) 0.104(3) Uani 1 d .
H18A H -1.4269(9) -0.1091(5) -0.4427(6) 0.125 Uiso 1 calc R
H18B H -1.3400(9) -0.0499(5) -0.4962(6) 0.125 Uiso 1 calc R
C19 C -0.7572(7) 0.0507(4) -0.2885(5) 0.055(2) Uani 1 d .
H19A H -0.6643(7) 0.0510(4) -0.2417(5) 0.066 Uiso 1 calc R
H19B H -0.7386(7) 0.0275(4) -0.3447(5) 0.066 Uiso 1 calc R
C20 C -0.8220(10) 0.1366(5) -0.3042(7) 0.099(3) Uani 1 d .
H20A H -0.8802(10) 0.1430(5) -0.3668(7) 0.119 Uiso 1 calc R
H20B H -0.7436(10) 0.1786(5) -0.2921(7) 0.119 Uiso 1 calc R
C21 C -0.9209(10) 0.1432(4) -0.2366(6) 0.088(3) Uani 1 d .
H21A H -0.8720(10) 0.1771(4) -0.1845(6) 0.106 Uiso 1 calc R
H21B H -1.0151(10) 0.1696(4) -0.2657(6) 0.106 Uiso 1 calc R

loop_
_atom_type_symbol
_atom_type_description
_atom_type_scat_dispersion_real
_atom_type_scat_dispersion_imag
_atom_type_scat_source
C C 0.0033 0.0016 'International Tables Vol C Tables 4.2.6.8 and 6.1.1.4'
H H 0.0000 0.0000 'International Tables Vol C Tables 4.2.6.8 and 6.1.1.4'
O O 0.0106 0.0060 'International Tables Vol C Tables 4.2.6.8 and 6.1.1.4'
Cl Cl 0.1484 0.1585 'International Tables Vol C Tables 4.2.6.8 and 6.1.1.4'
Hg Hg -2.3894 9.2266 'International Tables Vol C Tables 4.2.6.8 and 6.1.1.4'

loop_
_geom_angle_atom_site_label_1
_geom_angle_atom_site_label_2
_geom_angle_atom_site_label_3
_geom_angle
C1 Hg Cl 178.30(15)
C1 Hg O4 75.1(2)
Cl Hg O4 104.35(10)
C21 O1 C2 108.1(5)
C9 O2 C3 109.8(5)
C12 O3 C4 111.5(5)
C15 O4 C5 112.3(5)
C15 O4 Hg 125.2(4)
C5 O4 Hg 104.5(3)
C18 O5 C6 109.0(5)
C6 C1 C2 115.3(4)
C6 C1 Hg 106.3(3)
C2 C1 Hg 110.4(3)
O1 C2 C19 105.0(4)
O1 C2 C1 109.9(4)
C19 C2 C1 110.2(5)
O1 C2 C3 107.8(4)
C19 C2 C3 113.1(5)
C1 C2 C3 110.6(4)
O2 C3 C2 104.7(4)
O2 C3 C7 104.2(4)
C2 C3 C7 113.1(4)
O2 C3 C4 109.1(4)
C2 C3 C4 112.8(4)
C7 C3 C4 112.1(5)
O3 C4 C5 107.7(4)
O3 C4 C10 105.2(4)
C5 C4 C10 112.4(5)
O3 C4 C3 106.3(4)
C5 C4 C3 113.1(4)
C10 C4 C3 111.6(4)
O4 C5 C13 102.8(4)
O4 C5 C4 106.6(4)
C13 C5 C4 114.8(5)
O4 C5 C6 107.1(4)
C13 C5 C6 112.7(4)
C4 C5 C6 111.9(4)
O5 C6 C16 105.0(4)
O5 C6 C1 107.1(4)
C16 C6 C1 112.8(4)
O5 C6 C5 106.3(4)
C16 C6 C5 115.3(5)
C1 C6 C5 109.7(4)
C8 C7 C3 106.5(6)
C9 C8 C7 104.9(6)
O2 C9 C8 107.9(6)
C11 C10 C4 105.9(5)
C12 C11 C10 104.6(5)
O3 C12 C11 107.6(5)
C14 C13 C5 104.9(6)
C15 C14 C13 104.2(6)
O4 C15 C14 105.6(6)
C6 C16 C17 103.4(5)
C18 C17 C16 104.8(5)
O5 C18 C17 109.7(6)
C20 C19 C2 103.4(5)
C19 C20 C21 103.7(6)
O1 C21 C20 109.0(6)

loop_
_geom_bond_atom_site_label_1
_geom_bond_atom_site_label_2
_geom_bond_distance
Hg C1 2.103(5)
Hg Cl 2.324(2)
Hg O4 2.625(4)
O1 C21 1.420(8)
O1 C2 1.459(7)
O2 C9 1.431(7)
O2 C3 1.452(7)
O3 C12 1.432(8)
O3 C4 1.433(6)
O4 C15 1.416(7)
O4 C5 1.455(6)
O5 C18 1.411(8)
O5 C6 1.469(6)
C1 C6 1.535(7)
C1 C2 1.540(7)
C2 C19 1.523(7)
C2 C3 1.554(7)
C3 C7 1.557(7)
C3 C4 1.565(7)
C4 C5 1.557(7)
C4 C10 1.558(8)
C5 C13 1.549(7)
C5 C6 1.556(7)
C6 C16 1.518(7)
C7 C8 1.497(11)
C8 C9 1.463(11)
C10 C11 1.533(9)
C11 C12 1.490(10)
C13 C14 1.527(10)
C14 C15 1.452(11)
C16 C17 1.520(9)
C17 C18 1.467(10)
C19 C20 1.496(10)
C20 C21 1.511(12)
